data_1544814
loop_
_publ_author_name
'Li, Hong-Lei'
'Li, Xiao-Ming'
'Li, Xin'
'Wang, Chen-Yin'
'Liu, Hui'
'Kassack, Matthias U.'
'Meng, Ling-Hong'
'Wang, Bin-Gui'

_publ_section_title
;
 Antioxidant Hydroanthraquinones from the Marine Algal-Derived Endophytic
 Fungus Talaromyces islandicus EN-501.
;
_journal_issue 1
_journal_name_full 'Journal of natural products'
_journal_page_first 162
_journal_page_last 168
_journal_paper_doi 10.1021/acs.jnatprod.6b00797
_journal_volume 80
_journal_year 2017
_chemical_formula_sum 'C15 H18 O5'
_chemical_formula_weight 278.29
_chemical_name_systematic
; 
 ? 
;
_space_group_IT_number 4
_symmetry_cell_setting monoclinic
_symmetry_space_group_name_Hall 'P 2yb'
_symmetry_space_group_name_H-M 'P 1 21 1'
_atom_sites_solution_hydrogens geom
_atom_sites_solution_primary direct
_atom_sites_solution_secondary difmap
_audit_creation_method SHELXL-97
_cell_angle_alpha 90.00
_cell_angle_beta 100.634(2)
_cell_angle_gamma 90.00
_cell_formula_units_Z 4
_cell_length_a 10.2447(6)
_cell_length_b 8.1822(4)
_cell_length_c 16.0590(8)
_cell_measurement_reflns_used 1501
_cell_measurement_temperature 293(2)
_cell_measurement_theta_max 71.2410
_cell_measurement_theta_min 5.6300
_cell_volume 1323.01(12)
_computing_cell_refinement 'Bruker FRAMBO'
_computing_data_collection 'Bruker FRAMBO'
_computing_data_reduction 'Bruker SAINT'
_computing_molecular_graphics 'Bruker SHELXTL'
_computing_publication_material 'Bruker SHELXTL'
_computing_structure_refinement 'SHELXL-97 (Sheldrick, 1997)'
_computing_structure_solution 'SHELXS-97 (Sheldrick, 1990)'
_diffrn_ambient_temperature 293(2)
_diffrn_measured_fraction_theta_full 0.998
_diffrn_measured_fraction_theta_max 0.998
_diffrn_measurement_device_type 'CCD area detector'
_diffrn_measurement_method 'phi and omega scans'
_diffrn_radiation_monochromator graphite
_diffrn_radiation_source 'fine-focus sealed tube'
_diffrn_radiation_type CuK\a
_diffrn_radiation_wavelength 1.54178
_diffrn_reflns_av_R_equivalents 0.0247
_diffrn_reflns_av_sigmaI/netI 0.0462
_diffrn_reflns_limit_h_max 9
_diffrn_reflns_limit_h_min -12
_diffrn_reflns_limit_k_max 9
_diffrn_reflns_limit_k_min -9
_diffrn_reflns_limit_l_max 18
_diffrn_reflns_limit_l_min -19
_diffrn_reflns_number 4199
_diffrn_reflns_theta_full 66.49
_diffrn_reflns_theta_max 66.49
_diffrn_reflns_theta_min 2.80
_exptl_absorpt_coefficient_mu 0.871
_exptl_absorpt_correction_T_max 0.7801
_exptl_absorpt_correction_T_min 0.6953
_exptl_absorpt_correction_type multi-scan
_exptl_absorpt_process_details sadabs
_exptl_crystal_colour colourless
_exptl_crystal_density_diffrn 1.397
_exptl_crystal_density_method 'not measured'
_exptl_crystal_description prism
_exptl_crystal_F_000 592
_exptl_crystal_size_max 0.45
_exptl_crystal_size_mid 0.34
_exptl_crystal_size_min 0.30
_refine_diff_density_max 0.215
_refine_diff_density_min -0.210
_refine_diff_density_rms 0.042
_refine_ls_abs_structure_details 'Flack H D (1983), Acta Cryst. A39, 876-881'
_refine_ls_abs_structure_Flack 0.0(3)
_refine_ls_extinction_coef 0.0120(8)
_refine_ls_extinction_expression Fc^*^=kFc[1+0.001xFc^2^\l^3^/sin(2\q)]^-1/4^
_refine_ls_extinction_method SHELXL
_refine_ls_goodness_of_fit_ref 1.047
_refine_ls_hydrogen_treatment mixed
_refine_ls_matrix_type full
_refine_ls_number_parameters 372
_refine_ls_number_reflns 3337
_refine_ls_number_restraints 1
_refine_ls_restrained_S_all 1.047
_refine_ls_R_factor_all 0.0555
_refine_ls_R_factor_gt 0.0454
_refine_ls_shift/su_max 0.000
_refine_ls_shift/su_mean 0.000
_refine_ls_structure_factor_coef Fsqd
_refine_ls_weighting_details 'calc w=1/[\s^2^(Fo^2^)+(0.0599P)^2^+0.0044P] where P=(Fo^2^+2Fc^2^)/3'
_refine_ls_weighting_scheme calc
_refine_ls_wR_factor_gt 0.1104
_refine_ls_wR_factor_ref 0.1203
_reflns_number_gt 2825
_reflns_number_total 3337
_reflns_threshold_expression >2sigma(I)
_cod_data_source_file np6b00797_si_001.cif
_cod_data_source_block 150109d
_cod_depositor_comments
;
The following automatic conversions were performed:

'_symmetry_cell_setting' value 'Monoclinic' changed to 'monoclinic'
according to
/usr/data/users/saulius/crontab/automatic-downloads/rss-feeds/ACS/lib/dictionaries/cif_core.dic
dictionary named 'cif_core.dic' version 2.4.2 from 2011-04-26.

Automatic conversion script
Id: cif_fix_values 4268 2015-11-12 08:31:59Z antanas 

 Adding full bibliography for 1544814.cif.
;
_cod_original_sg_symbol_H-M P2(1)
_cod_database_code 1544814

loop_
_symmetry_equiv_pos_as_xyz
'x, y, z'
'-x, y+1/2, -z'

loop_
_atom_site_label
_atom_site_type_symbol
_atom_site_fract_x
_atom_site_fract_y
_atom_site_fract_z
_atom_site_U_iso_or_equiv
_atom_site_adp_type
_atom_site_occupancy
_atom_site_symmetry_multiplicity
_atom_site_calc_flag
_atom_site_refinement_flags
O1 O 0.5353(3) 0.3962(4) 0.58904(17) 0.0633(9) Uani 1 1 d .
O2 O 0.4995(3) 0.1427(4) 0.67385(16) 0.0548(8) Uani 1 1 d .
H2 H 0.4821 0.2113 0.6362 0.082 Uiso 1 1 calc R
O3 O 0.9087(2) 0.3471(4) 0.92416(14) 0.0449(6) Uani 1 1 d .
H3 H 0.9239 0.4449 0.9205 0.067 Uiso 1 1 calc R
O4 O 0.8729(3) 0.6351(3) 0.85826(14) 0.0496(7) Uani 1 1 d .
H4 H 0.9337 0.7005 0.8589 0.074 Uiso 1 1 calc R
O5 O 0.8973(3) 1.0358(4) 0.60385(15) 0.0548(8) Uani 1 1 d .
H5 H 0.8987 1.0395 0.5530 0.082 Uiso 1 1 calc R
O6 O 0.4794(3) 0.4429(4) 0.89561(17) 0.0592(8) Uani 1 1 d .
O7 O 0.5035(3) 0.7140(4) 0.82112(17) 0.0549(8) Uani 1 1 d .
H7 H 0.5245 0.6419 0.8565 0.082 Uiso 1 1 calc R
O8 O 0.0802(2) 0.5383(3) 0.57299(14) 0.0436(6) Uani 1 1 d .
H8 H 0.0372 0.4617 0.5868 0.065 Uiso 1 1 calc R
O9 O 0.0245(2) 0.3114(3) 0.67059(15) 0.0406(6) Uani 1 1 d .
H9 H -0.0057 0.2192 0.6605 0.061 Uiso 1 1 calc R
O10 O 0.0737(3) -0.1444(4) 0.89852(15) 0.0498(7) Uani 1 1 d .
H10 H 0.0877 -0.1808 0.9469 0.075 Uiso 1 1 calc R
C1 C 0.6311(3) 0.4350(4) 0.6443(2) 0.0384(8) Uani 1 1 d .
C2 C 0.6662(3) 0.3449(4) 0.7228(2) 0.0329(8) Uani 1 1 d .
C3 C 0.6021(3) 0.1969(5) 0.7339(2) 0.0382(8) Uani 1 1 d .
C4 C 0.6407(4) 0.1026(5) 0.8051(2) 0.0415(9) Uani 1 1 d .
H4A H 0.5981 0.0038 0.8103 0.050 Uiso 1 1 calc R
C5 C 0.7423(4) 0.1531(5) 0.8692(2) 0.0392(8) Uani 1 1 d .
C6 C 0.8061(3) 0.3022(4) 0.8596(2) 0.0342(8) Uani 1 1 d .
C7 C 0.7704(3) 0.3990(4) 0.78820(19) 0.0327(8) Uani 1 1 d .
C8 C 0.8446(3) 0.5555(5) 0.77706(19) 0.0352(8) Uani 1 1 d .
H8A H 0.9293 0.5258 0.7612 0.042 Uiso 1 1 calc R
C9 C 0.7722(3) 0.6694(4) 0.70989(19) 0.0334(7) Uani 1 1 d .
H9A H 0.6968 0.7171 0.7309 0.040 Uiso 1 1 calc R
C10 C 0.8630(3) 0.8090(5) 0.6916(2) 0.0398(8) Uani 1 1 d .
H10A H 0.8870 0.8753 0.7422 0.048 Uiso 1 1 calc R
H10B H 0.9440 0.7627 0.6785 0.048 Uiso 1 1 calc R
C11 C 0.7998(4) 0.9171(4) 0.6192(2) 0.0415(8) Uani 1 1 d .
H11 H 0.7253 0.9754 0.6360 0.050 Uiso 1 1 calc R
C12 C 0.7480(4) 0.8204(5) 0.5397(2) 0.0446(9) Uani 1 1 d .
H12A H 0.8217 0.7697 0.5193 0.054 Uiso 1 1 calc R
H12B H 0.7032 0.8933 0.4960 0.054 Uiso 1 1 calc R
C13 C 0.6512(4) 0.6885(5) 0.5579(2) 0.0441(9) Uani 1 1 d .
H13A H 0.5748 0.7397 0.5748 0.053 Uiso 1 1 calc R
H13B H 0.6202 0.6259 0.5067 0.053 Uiso 1 1 calc R
C14 C 0.7182(3) 0.5742(4) 0.62800(19) 0.0343(7) Uani 1 1 d .
H14 H 0.7951 0.5262 0.6087 0.041 Uiso 1 1 calc R
C15 C 0.7802(4) 0.0519(5) 0.9481(2) 0.0545(11) Uani 1 1 d .
H15A H 0.7363 -0.0521 0.9401 0.082 Uiso 1 1 calc R
H15B H 0.7540 0.1076 0.9950 0.082 Uiso 1 1 calc R
H15C H 0.8746 0.0355 0.9596 0.082 Uiso 1 1 calc R
C16 C 0.3879(3) 0.4014(5) 0.8384(2) 0.0395(8) Uani 1 1 d .
C17 C 0.3368(3) 0.5099(5) 0.7672(2) 0.0353(8) Uani 1 1 d .
C18 C 0.3997(4) 0.6622(5) 0.7619(2) 0.0416(9) Uani 1 1 d .
C19 C 0.3546(4) 0.7654(5) 0.6944(2) 0.0450(9) Uani 1 1 d .
H19 H 0.3970 0.8651 0.6910 0.054 Uiso 1 1 calc R
C20 C 0.2479(4) 0.7236(5) 0.6320(2) 0.0410(9) Uani 1 1 d .
C21 C 0.1853(3) 0.5727(5) 0.6380(2) 0.0367(8) Uani 1 1 d .
C22 C 0.2266(3) 0.4662(4) 0.7037(2) 0.0314(7) Uani 1 1 d .
C23 C 0.1625(3) 0.3006(4) 0.7100(2) 0.0319(7) Uani 1 1 d .
H23 H 0.2059 0.2212 0.6784 0.038 Uiso 1 1 calc R
C24 C 0.1769(3) 0.2411(5) 0.8014(2) 0.0330(7) Uani 1 1 d .
H24 H 0.1347 0.3212 0.8333 0.040 Uiso 1 1 calc R
C25 C 0.1110(3) 0.0759(5) 0.8079(2) 0.0378(8) Uani 1 1 d .
H25A H 0.0158 0.0872 0.7897 0.045 Uiso 1 1 calc R
H25B H 0.1427 -0.0010 0.7702 0.045 Uiso 1 1 calc R
C26 C 0.1397(3) 0.0091(5) 0.8971(2) 0.0401(8) Uani 1 1 d .
H26 H 0.1036 0.0853 0.9342 0.048 Uiso 1 1 calc R
C27 C 0.2878(3) -0.0076(5) 0.9292(2) 0.0438(9) Uani 1 1 d .
H27A H 0.3252 -0.0834 0.8934 0.053 Uiso 1 1 calc R
H27B H 0.3036 -0.0510 0.9864 0.053 Uiso 1 1 calc R
C28 C 0.3549(3) 0.1576(5) 0.9285(2) 0.0432(9) Uani 1 1 d .
H28A H 0.4500 0.1447 0.9464 0.052 Uiso 1 1 calc R
H28B H 0.3233 0.2299 0.9683 0.052 Uiso 1 1 calc R
C29 C 0.3260(3) 0.2340(5) 0.8400(2) 0.0372(8) Uani 1 1 d .
H29 H 0.3679 0.1637 0.8031 0.045 Uiso 1 1 calc R
C30 C 0.2008(4) 0.8372(5) 0.5594(3) 0.0599(11) Uani 1 1 d .
H30A H 0.2334 0.9454 0.5741 0.090 Uiso 1 1 calc R
H30B H 0.1055 0.8386 0.5473 0.090 Uiso 1 1 calc R
H30C H 0.2334 0.8004 0.5103 0.090 Uiso 1 1 calc R

loop_
_atom_site_aniso_label
_atom_site_aniso_U_11
_atom_site_aniso_U_22
_atom_site_aniso_U_33
_atom_site_aniso_U_23
_atom_site_aniso_U_13
_atom_site_aniso_U_12
O1 0.0638(18) 0.066(2) 0.0494(15) 0.0086(15) -0.0183(13) -0.0345(17)
O2 0.0583(17) 0.0518(19) 0.0496(15) -0.0017(15) -0.0023(13) -0.0243(15)
O3 0.0480(15) 0.0481(16) 0.0341(12) 0.0032(12) -0.0040(11) -0.0090(13)
O4 0.0684(18) 0.0450(16) 0.0312(12) -0.0033(11) -0.0019(11) -0.0227(14)
O5 0.0758(19) 0.0487(18) 0.0362(13) 0.0021(13) 0.0005(13) -0.0260(15)
O6 0.0523(17) 0.061(2) 0.0542(16) 0.0097(15) -0.0169(13) -0.0210(15)
O7 0.0497(16) 0.0519(19) 0.0578(17) 0.0013(15) -0.0041(13) -0.0213(15)
O8 0.0497(15) 0.0413(16) 0.0372(12) 0.0034(11) 0.0012(11) -0.0063(12)
O9 0.0386(13) 0.0354(14) 0.0422(13) 0.0032(12) -0.0074(10) -0.0095(11)
O10 0.0610(16) 0.0458(16) 0.0376(13) 0.0072(12) -0.0041(12) -0.0254(14)
C1 0.040(2) 0.036(2) 0.0357(17) -0.0056(16) -0.0012(15) -0.0089(16)
C2 0.0360(18) 0.0278(18) 0.0334(16) -0.0036(15) 0.0027(14) -0.0044(15)
C3 0.0376(18) 0.040(2) 0.0370(18) -0.0075(16) 0.0068(15) -0.0082(16)
C4 0.048(2) 0.031(2) 0.048(2) -0.0025(17) 0.0137(16) -0.0094(17)
C5 0.044(2) 0.036(2) 0.0388(18) 0.0032(17) 0.0115(15) 0.0017(17)
C6 0.0327(17) 0.0374(19) 0.0310(16) -0.0030(16) 0.0024(13) -0.0017(15)
C7 0.0359(18) 0.034(2) 0.0282(16) -0.0037(15) 0.0069(13) -0.0065(15)
C8 0.0363(18) 0.039(2) 0.0294(16) -0.0033(15) 0.0031(14) -0.0092(15)
C9 0.0356(17) 0.0335(18) 0.0306(16) -0.0050(15) 0.0050(13) -0.0052(15)
C10 0.046(2) 0.040(2) 0.0304(16) -0.0036(16) -0.0006(14) -0.0139(17)
C11 0.049(2) 0.035(2) 0.0404(18) 0.0019(16) 0.0082(16) -0.0040(16)
C12 0.050(2) 0.044(2) 0.0361(18) 0.0106(17) -0.0034(15) -0.0065(18)
C13 0.043(2) 0.046(2) 0.0383(18) 0.0018(18) -0.0061(16) -0.0087(18)
C14 0.0365(18) 0.0374(19) 0.0271(15) -0.0019(15) 0.0009(13) -0.0037(15)
C15 0.065(3) 0.043(2) 0.054(2) 0.012(2) 0.008(2) -0.003(2)
C16 0.0322(18) 0.044(2) 0.0407(18) -0.0037(17) 0.0020(15) -0.0077(16)
C17 0.0325(18) 0.038(2) 0.0348(17) -0.0054(15) 0.0051(14) -0.0086(15)
C18 0.0401(19) 0.039(2) 0.044(2) -0.0098(18) 0.0054(16) -0.0107(17)
C19 0.051(2) 0.034(2) 0.052(2) -0.0018(18) 0.0133(17) -0.0107(17)
C20 0.048(2) 0.033(2) 0.043(2) 0.0012(16) 0.0121(17) -0.0027(18)
C21 0.0389(19) 0.038(2) 0.0343(17) -0.0014(17) 0.0091(15) -0.0030(16)
C22 0.0327(17) 0.0300(18) 0.0326(16) -0.0028(15) 0.0084(14) -0.0026(15)
C23 0.0297(17) 0.0315(19) 0.0321(16) -0.0044(15) -0.0007(13) -0.0005(15)
C24 0.0305(17) 0.0348(18) 0.0326(16) -0.0019(14) 0.0032(13) -0.0045(14)
C25 0.0343(18) 0.040(2) 0.0366(17) 0.0017(16) -0.0011(14) -0.0104(16)
C26 0.043(2) 0.038(2) 0.0375(18) -0.0003(16) 0.0010(15) -0.0069(16)
C27 0.043(2) 0.045(2) 0.0394(18) 0.0082(17) -0.0014(16) -0.0052(18)
C28 0.0343(19) 0.047(2) 0.0431(19) 0.0067(19) -0.0079(15) -0.0087(17)
C29 0.0326(18) 0.041(2) 0.0352(17) -0.0018(16) -0.0007(14) -0.0061(16)
C30 0.077(3) 0.044(2) 0.057(2) 0.014(2) 0.006(2) -0.011(2)

loop_
_atom_type_symbol
_atom_type_description
_atom_type_scat_dispersion_real
_atom_type_scat_dispersion_imag
_atom_type_scat_source
C C 0.0181 0.0091 'International Tables Vol C Tables 4.2.6.8 and 6.1.1.4'
H H 0.0000 0.0000 'International Tables Vol C Tables 4.2.6.8 and 6.1.1.4'
O O 0.0492 0.0322 'International Tables Vol C Tables 4.2.6.8 and 6.1.1.4'

loop_
_geom_angle_atom_site_label_1
_geom_angle_atom_site_label_2
_geom_angle_atom_site_label_3
_geom_angle
C3 O2 H2 109.5
C6 O3 H3 109.5
C8 O4 H4 109.5
C11 O5 H5 109.5
C18 O7 H7 109.5
C21 O8 H8 109.5
C23 O9 H9 109.5
C26 O10 H10 109.5
O1 C1 C2 122.1(3)
O1 C1 C14 119.3(3)
C2 C1 C14 118.6(3)
C3 C2 C7 118.7(3)
C3 C2 C1 120.2(3)
C7 C2 C1 121.1(3)
O2 C3 C4 118.1(3)
O2 C3 C2 120.6(3)
C4 C3 C2 121.3(3)
C3 C4 C5 120.8(3)
C3 C4 H4A 119.6
C5 C4 H4A 119.6
C4 C5 C6 118.6(3)
C4 C5 C15 120.3(3)
C6 C5 C15 121.1(3)
O3 C6 C7 121.1(3)
O3 C6 C5 116.9(3)
C7 C6 C5 122.0(3)
C6 C7 C2 118.7(3)
C6 C7 C8 121.3(3)
C2 C7 C8 120.0(3)
O4 C8 C9 111.0(3)
O4 C8 C7 107.3(3)
C9 C8 C7 114.5(3)
O4 C8 H8A 108.0
C9 C8 H8A 108.0
C7 C8 H8A 108.0
C8 C9 C10 111.1(3)
C8 C9 C14 110.4(3)
C10 C9 C14 110.3(2)
C8 C9 H9A 108.3
C10 C9 H9A 108.3
C14 C9 H9A 108.3
C11 C10 C9 113.3(3)
C11 C10 H10A 108.9
C9 C10 H10A 108.9
C11 C10 H10B 108.9
C9 C10 H10B 108.9
H10A C10 H10B 107.7
O5 C11 C10 108.3(3)
O5 C11 C12 110.7(3)
C10 C11 C12 112.2(3)
O5 C11 H11 108.5
C10 C11 H11 108.5
C12 C11 H11 108.5
C11 C12 C13 110.3(3)
C11 C12 H12A 109.6
C13 C12 H12A 109.6
C11 C12 H12B 109.6
C13 C12 H12B 109.6
H12A C12 H12B 108.1
C14 C13 C12 110.7(3)
C14 C13 H13A 109.5
C12 C13 H13A 109.5
C14 C13 H13B 109.5
C12 C13 H13B 109.5
H13A C13 H13B 108.1
C1 C14 C13 113.1(3)
C1 C14 C9 111.5(3)
C13 C14 C9 111.2(3)
C1 C14 H14 106.8
C13 C14 H14 106.8
C9 C14 H14 106.8
C5 C15 H15A 109.5
C5 C15 H15B 109.5
H15A C15 H15B 109.5
C5 C15 H15C 109.5
H15A C15 H15C 109.5
H15B C15 H15C 109.5
O6 C16 C17 121.8(3)
O6 C16 C29 120.0(3)
C17 C16 C29 118.1(3)
C18 C17 C22 119.3(3)
C18 C17 C16 118.7(3)
C22 C17 C16 122.0(3)
O7 C18 C19 117.6(3)
O7 C18 C17 122.7(3)
C19 C18 C17 119.7(3)
C20 C19 C18 121.4(3)
C20 C19 H19 119.3
C18 C19 H19 119.3
C19 C20 C21 118.6(3)
C19 C20 C30 120.5(4)
C21 C20 C30 120.9(3)
C22 C21 O8 122.5(3)
C22 C21 C20 122.1(3)
O8 C21 C20 115.4(3)
C21 C22 C17 118.9(3)
C21 C22 C23 122.8(3)
C17 C22 C23 118.2(3)
O9 C23 C22 108.5(3)
O9 C23 C24 110.8(2)
C22 C23 C24 112.5(3)
O9 C23 H23 108.3
C22 C23 H23 108.3
C24 C23 H23 108.3
C25 C24 C23 112.6(3)
C25 C24 C29 111.0(3)
C23 C24 C29 108.1(3)
C25 C24 H24 108.3
C23 C24 H24 108.3
C29 C24 H24 108.3
C26 C25 C24 112.0(3)
C26 C25 H25A 109.2
C24 C25 H25A 109.2
C26 C25 H25B 109.2
C24 C25 H25B 109.2
H25A C25 H25B 107.9
O10 C26 C25 108.8(3)
O10 C26 C27 111.2(3)
C25 C26 C27 111.2(3)
O10 C26 H26 108.5
C25 C26 H26 108.5
C27 C26 H26 108.5
C26 C27 C28 110.0(3)
C26 C27 H27A 109.7
C28 C27 H27A 109.7
C26 C27 H27B 109.7
C28 C27 H27B 109.7
H27A C27 H27B 108.2
C27 C28 C29 111.2(3)
C27 C28 H28A 109.4
C29 C28 H28A 109.4
C27 C28 H28B 109.4
C29 C28 H28B 109.4
H28A C28 H28B 108.0
C16 C29 C28 112.1(3)
C16 C29 C24 110.3(3)
C28 C29 C24 113.3(3)
C16 C29 H29 106.9
C28 C29 H29 106.9
C24 C29 H29 106.9
C20 C30 H30A 109.5
C20 C30 H30B 109.5
H30A C30 H30B 109.5
C20 C30 H30C 109.5
H30A C30 H30C 109.5
H30B C30 H30C 109.5

loop_
_geom_bond_atom_site_label_1
_geom_bond_atom_site_label_2
_geom_bond_distance
O1 C1 1.237(4)
O2 C3 1.363(4)
O2 H2 0.8200
O3 C6 1.383(4)
O3 H3 0.8200
O4 C8 1.438(4)
O4 H4 0.8200
O5 C11 1.447(4)
O5 H5 0.8200
O6 C16 1.233(4)
O7 C18 1.357(4)
O7 H7 0.8200
O8 C21 1.383(4)
O8 H8 0.8200
O9 C23 1.442(4)
O9 H9 0.8200
O10 C26 1.429(4)
O10 H10 0.8200
C1 C2 1.448(5)
C1 C14 1.499(5)
C2 C3 1.404(5)
C2 C7 1.423(4)
C3 C4 1.376(5)
C4 C5 1.385(5)
C4 H4A 0.9300
C5 C6 1.406(5)
C5 C15 1.504(5)
C6 C7 1.386(5)
C7 C8 1.516(5)
C8 C9 1.512(5)
C8 H8A 0.9800
C9 C10 1.535(4)
C9 C14 1.541(4)
C9 H9A 0.9800
C10 C11 1.508(5)
C10 H10A 0.9700
C10 H10B 0.9700
C11 C12 1.512(5)
C11 H11 0.9800
C12 C13 1.530(5)
C12 H12A 0.9700
C12 H12B 0.9700
C13 C14 1.526(5)
C13 H13A 0.9700
C13 H13B 0.9700
C14 H14 0.9800
C15 H15A 0.9600
C15 H15B 0.9600
C15 H15C 0.9600
C16 C17 1.465(5)
C16 C29 1.511(5)
C17 C18 1.413(5)
C17 C22 1.421(4)
C18 C19 1.384(5)
C19 C20 1.383(5)
C19 H19 0.9300
C20 C21 1.402(5)
C20 C30 1.499(5)
C21 C22 1.374(5)
C22 C23 1.518(5)
C23 C24 1.527(4)
C23 H23 0.9800
C24 C25 1.523(5)
C24 C29 1.540(4)
C24 H24 0.9800
C25 C26 1.511(5)
C25 H25A 0.9700
C25 H25B 0.9700
C26 C27 1.516(5)
C26 H26 0.9800
C27 C28 1.518(5)
C27 H27A 0.9700
C27 H27B 0.9700
C28 C29 1.530(5)
C28 H28A 0.9700
C28 H28B 0.9700
C29 H29 0.9800
C30 H30A 0.9600
C30 H30B 0.9600
C30 H30C 0.9600

loop_
_geom_torsion_atom_site_label_1
_geom_torsion_atom_site_label_2
_geom_torsion_atom_site_label_3
_geom_torsion_atom_site_label_4
_geom_torsion
O1 C1 C2 C3 8.3(6)
C14 C1 C2 C3 -168.5(3)
O1 C1 C2 C7 -175.1(3)
C14 C1 C2 C7 8.1(5)
C7 C2 C3 O2 178.3(3)
C1 C2 C3 O2 -5.1(5)
C7 C2 C3 C4 -1.8(5)
C1 C2 C3 C4 174.8(3)
O2 C3 C4 C5 -178.5(3)
C2 C3 C4 C5 1.6(6)
C3 C4 C5 C6 -0.6(5)
C3 C4 C5 C15 177.8(3)
C4 C5 C6 O3 -178.8(3)
C15 C5 C6 O3 2.8(5)
C4 C5 C6 C7 -0.1(5)
C15 C5 C6 C7 -178.4(3)
O3 C6 C7 C2 178.5(3)
C5 C6 C7 C2 -0.2(5)
O3 C6 C7 C8 1.6(5)
C5 C6 C7 C8 -177.1(3)
C3 C2 C7 C6 1.1(5)
C1 C2 C7 C6 -175.5(3)
C3 C2 C7 C8 178.1(3)
C1 C2 C7 C8 1.4(5)
C6 C7 C8 O4 -40.2(4)
C2 C7 C8 O4 142.9(3)
C6 C7 C8 C9 -163.8(3)
C2 C7 C8 C9 19.3(4)
O4 C8 C9 C10 68.4(3)
C7 C8 C9 C10 -170.0(3)
O4 C8 C9 C14 -168.8(3)
C7 C8 C9 C14 -47.2(4)
C8 C9 C10 C11 174.5(3)
C14 C9 C10 C11 51.7(4)
C9 C10 C11 O5 -175.8(3)
C9 C10 C11 C12 -53.4(4)
O5 C11 C12 C13 176.6(3)
C10 C11 C12 C13 55.6(4)
C11 C12 C13 C14 -58.0(4)
O1 C1 C14 C13 20.0(5)
C2 C1 C14 C13 -163.1(3)
O1 C1 C14 C9 146.3(3)
C2 C1 C14 C9 -36.8(4)
C12 C13 C14 C1 -175.8(3)
C12 C13 C14 C9 57.7(4)
C8 C9 C14 C1 55.7(4)
C10 C9 C14 C1 178.9(3)
C8 C9 C14 C13 -177.0(3)
C10 C9 C14 C13 -53.7(4)
O6 C16 C17 C18 3.8(5)
C29 C16 C17 C18 -175.7(3)
O6 C16 C17 C22 -176.4(3)
C29 C16 C17 C22 4.1(5)
C22 C17 C18 O7 178.5(3)
C16 C17 C18 O7 -1.7(5)
C22 C17 C18 C19 -0.9(5)
C16 C17 C18 C19 178.9(3)
O7 C18 C19 C20 -178.8(3)
C17 C18 C19 C20 0.6(6)
C18 C19 C20 C21 -0.2(5)
C18 C19 C20 C30 -179.9(4)
C19 C20 C21 C22 0.1(5)
C30 C20 C21 C22 179.8(3)
C19 C20 C21 O8 -179.4(3)
C30 C20 C21 O8 0.4(5)
O8 C21 C22 C17 179.0(3)
C20 C21 C22 C17 -0.4(5)
O8 C21 C22 C23 1.1(5)
C20 C21 C22 C23 -178.3(3)
C18 C17 C22 C21 0.9(5)
C16 C17 C22 C21 -178.9(3)
C18 C17 C22 C23 178.8(3)
C16 C17 C22 C23 -1.0(5)
C21 C22 C23 O9 -30.5(4)
C17 C22 C23 O9 151.6(3)
C21 C22 C23 C24 -153.4(3)
C17 C22 C23 C24 28.7(4)
O9 C23 C24 C25 57.6(4)
C22 C23 C24 C25 179.2(3)
O9 C23 C24 C29 -179.4(3)
C22 C23 C24 C29 -57.8(4)
C23 C24 C25 C26 173.2(3)
C29 C24 C25 C26 51.9(4)
C24 C25 C26 O10 179.3(3)
C24 C25 C26 C27 -57.8(4)
O10 C26 C27 C28 -179.0(3)
C25 C26 C27 C28 59.5(4)
C26 C27 C28 C29 -56.3(4)
O6 C16 C29 C28 19.2(5)
C17 C16 C29 C28 -161.3(3)
O6 C16 C29 C24 146.5(3)
C17 C16 C29 C24 -34.0(4)
C27 C28 C29 C16 178.0(3)
C27 C28 C29 C24 52.3(4)
C25 C24 C29 C16 -176.2(3)
C23 C24 C29 C16 59.9(4)
C25 C24 C29 C28 -49.5(4)
C23 C24 C29 C28 -173.4(3)
